data_7055043
loop_
_publ_author_name
'Huang, Wenliang'
'Brosmer, Jonathan L.'
'Diaconescu, Paula L.'

_publ_section_title
;
 In situ synthesis of lanthanide complexes supported by a ferrocene
 diamide ligand: extension to redox-active lanthanide ions
;
_journal_issue 10
_journal_name_full 'New J. Chem.'
_journal_page_first 7696
_journal_paper_doi 10.1039/C5NJ01402F
_journal_volume 39
_journal_year 2015
_chemical_formula_sum 'C30 H54 Ce Fe I N2 O2 Si2'
_chemical_formula_weight 853.80
_chemical_name_systematic
; 
 ? 
;
_space_group_IT_number 2
_symmetry_cell_setting triclinic
_symmetry_space_group_name_Hall '-P 1'
_symmetry_space_group_name_H-M 'P -1'
_atom_sites_solution_hydrogens geom
_atom_sites_solution_primary direct
_atom_sites_solution_secondary difmap
_audit_creation_method SHELXL-97
_audit_update_record
;
2015-06-03 deposited with the CCDC.
2015-08-06 downloaded from the CCDC.
;
_cell_angle_alpha 99.150(5)
_cell_angle_beta 93.557(5)
_cell_angle_gamma 118.858(3)
_cell_formula_units_Z 2
_cell_length_a 11.347(3)
_cell_length_b 11.360(3)
_cell_length_c 16.303(7)
_cell_measurement_temperature 100(2)
_cell_volume 1793.5(10)
_computing_structure_refinement 'SHELXL-97 (Sheldrick, 1997)'
_computing_structure_solution 'SHELXS-97 (Sheldrick, 1990)'
_diffrn_ambient_temperature 100(2)
_diffrn_measured_fraction_theta_full 0.988
_diffrn_measured_fraction_theta_max 0.901
_diffrn_measurement_device_type 'Bruker APEX-II'
_diffrn_radiation_monochromator graphite
_diffrn_radiation_source 'fine-focus sealed tube'
_diffrn_radiation_type MoK\a
_diffrn_radiation_wavelength 0.71073
_diffrn_reflns_av_R_equivalents 0.0242
_diffrn_reflns_av_sigmaI/netI 0.0320
_diffrn_reflns_limit_h_max 16
_diffrn_reflns_limit_h_min -15
_diffrn_reflns_limit_k_max 16
_diffrn_reflns_limit_k_min -16
_diffrn_reflns_limit_l_max 23
_diffrn_reflns_limit_l_min -22
_diffrn_reflns_number 25177
_diffrn_reflns_theta_full 25.00
_diffrn_reflns_theta_max 30.80
_diffrn_reflns_theta_min 3.60
_exptl_absorpt_coefficient_mu 2.612
_exptl_absorpt_correction_T_max 0.7446
_exptl_absorpt_correction_T_min 0.5849
_exptl_absorpt_correction_type multi-scan
_exptl_absorpt_process_details 'Bruker AXS area detector scaling and absorption correction'
_exptl_crystal_density_diffrn 1.581
_exptl_crystal_density_method 'not measured'
_exptl_crystal_description block
_exptl_crystal_F_000 858
_exptl_crystal_size_max 0.23
_exptl_crystal_size_mid 0.17
_exptl_crystal_size_min 0.12
_refine_diff_density_max 1.850
_refine_diff_density_min -1.861
_refine_diff_density_rms 0.129
_refine_ls_extinction_method none
_refine_ls_goodness_of_fit_ref 1.052
_refine_ls_hydrogen_treatment constr
_refine_ls_matrix_type full
_refine_ls_number_parameters 338
_refine_ls_number_reflns 10133
_refine_ls_number_restraints 0
_refine_ls_restrained_S_all 1.052
_refine_ls_R_factor_all 0.0387
_refine_ls_R_factor_gt 0.0330
_refine_ls_shift/su_max 0.002
_refine_ls_shift/su_mean 0.000
_refine_ls_structure_factor_coef Fsqd
_refine_ls_weighting_details 'calc w=1/[\s^2^(Fo^2^)+(0.0190P)^2^+6.9689P] where P=(Fo^2^+2Fc^2^)/3'
_refine_ls_weighting_scheme calc
_refine_ls_wR_factor_gt 0.0763
_refine_ls_wR_factor_ref 0.0790
_reflns_number_gt 8971
_reflns_number_total 10133
_reflns_threshold_expression >2sigma(I)
_cod_data_source_file c5nj01402f2.cif
_cod_data_source_block (NNTBS)CeI(THF)2
_cod_depositor_comments 'Adding full bibliography for 7055043--7055050.cif.'
_cod_original_cell_volume 1793.7(11)
_cod_original_sg_symbol_H-M P-1
_cod_database_code 7055043

loop_
_symmetry_equiv_pos_as_xyz
'x, y, z'
'-x, -y, -z'

loop_
_atom_site_label
_atom_site_type_symbol
_atom_site_fract_x
_atom_site_fract_y
_atom_site_fract_z
_atom_site_U_iso_or_equiv
_atom_site_adp_type
_atom_site_occupancy
_atom_site_symmetry_multiplicity
_atom_site_calc_flag
_atom_site_refinement_flags
Ce1 Ce 0.748965(16) 0.029518(17) 0.259255(10) 0.01325(4) Uani 1 1 d .
Fe1 Fe 0.45299(4) 0.03979(4) 0.25351(3) 0.01267(8) Uani 1 1 d .
I1 I 1.03680(2) 0.05018(3) 0.291178(17) 0.03068(6) Uani 1 1 d .
Si1 Si 0.52773(9) -0.31943(8) 0.30735(5) 0.01442(15) Uani 1 1 d .
Si2 Si 0.84453(9) 0.30211(9) 0.13413(5) 0.01567(16) Uani 1 1 d .
N1 N 0.5699(3) -0.1556(3) 0.29700(16) 0.0148(5) Uani 1 1 d .
N2 N 0.7489(3) 0.2010(3) 0.19949(16) 0.0149(5) Uani 1 1 d .
O1 O 0.7341(3) -0.1068(3) 0.11604(16) 0.0267(5) Uani 1 1 d .
O2 O 0.8297(2) 0.1677(2) 0.40718(14) 0.0221(5) Uani 1 1 d .
C1 C 0.6072(4) -0.1814(4) 0.0597(2) 0.0258(7) Uani 1 1 d .
H1A H 0.5958 -0.1213 0.0261 0.031 Uiso 1 1 calc R
H1B H 0.5299 -0.2189 0.0913 0.031 Uiso 1 1 calc R
C2 C 0.6144(4) -0.2960(4) 0.0039(2) 0.0321(8) Uani 1 1 d .
H2A H 0.5593 -0.3229 -0.0523 0.039 Uiso 1 1 calc R
H2B H 0.5818 -0.3778 0.0293 0.039 Uiso 1 1 calc R
C3 C 0.7649(5) -0.2344(5) -0.0021(3) 0.0478(9) Uani 1 1 d .
H3A H 0.7954 -0.3016 0.0031 0.057 Uiso 1 1 calc R
H3B H 0.7833 -0.2064 -0.0565 0.057 Uiso 1 1 calc R
C4 C 0.8352(5) -0.1135(6) 0.0687(3) 0.0478(9) Uani 1 1 d .
H4A H 0.9023 -0.1221 0.1054 0.057 Uiso 1 1 calc R
H4B H 0.8845 -0.0286 0.0471 0.057 Uiso 1 1 calc R
C5 C 0.9444(5) 0.3074(5) 0.4288(3) 0.0454(6) Uani 1 1 d .
H5A H 0.9119 0.3745 0.4346 0.055 Uiso 1 1 calc R
H5B H 1.0029 0.3242 0.3844 0.055 Uiso 1 1 calc R
C6 C 1.0221(5) 0.3214(5) 0.5101(3) 0.0454(6) Uani 1 1 d .
H6A H 1.1169 0.3462 0.5036 0.055 Uiso 1 1 calc R
H6B H 1.0246 0.3944 0.5537 0.055 Uiso 1 1 calc R
C7 C 0.9541(5) 0.1916(5) 0.5341(3) 0.0454(6) Uani 1 1 d .
H7A H 0.9361 0.2050 0.5925 0.055 Uiso 1 1 calc R
H7B H 1.0126 0.1491 0.5318 0.055 Uiso 1 1 calc R
C8 C 0.8262(5) 0.1018(5) 0.4769(3) 0.0454(6) Uani 1 1 d .
H8A H 0.8167 0.0103 0.4565 0.055 Uiso 1 1 calc R
H8B H 0.7482 0.0894 0.5059 0.055 Uiso 1 1 calc R
C9 C 0.4678(3) -0.1204(3) 0.29613(19) 0.0148(5) Uani 1 1 d .
C10 C 0.4561(3) -0.0283(3) 0.36281(19) 0.0166(6) Uani 1 1 d .
H10A H 0.5206 0.0245 0.4126 0.020 Uiso 1 1 calc R
C11 C 0.3314(3) -0.0298(3) 0.3414(2) 0.0174(6) Uani 1 1 d .
H11A H 0.2975 0.0199 0.3749 0.021 Uiso 1 1 calc R
C12 C 0.2668(3) -0.1187(3) 0.2609(2) 0.0175(6) Uani 1 1 d .
H12A H 0.1820 -0.1391 0.2315 0.021 Uiso 1 1 calc R
C13 C 0.3511(3) -0.1719(3) 0.2319(2) 0.0169(6) Uani 1 1 d .
H13A H 0.3334 -0.2314 0.1791 0.020 Uiso 1 1 calc R
C14 C 0.6192(3) 0.1844(3) 0.20512(19) 0.0142(5) Uani 1 1 d .
C15 C 0.5835(3) 0.2490(3) 0.2748(2) 0.0199(6) Uani 1 1 d .
H15A H 0.6419 0.3051 0.3263 0.024 Uiso 1 1 calc R
C16 C 0.4448(4) 0.2140(4) 0.2530(3) 0.0258(7) Uani 1 1 d .
H16A H 0.3958 0.2448 0.2869 0.031 Uiso 1 1 calc R
C17 C 0.3929(3) 0.1253(4) 0.1722(2) 0.0250(7) Uani 1 1 d .
H17A H 0.3032 0.0869 0.1425 0.030 Uiso 1 1 calc R
C18 C 0.4983(3) 0.1035(3) 0.1430(2) 0.0182(6) Uani 1 1 d .
H18A H 0.4900 0.0457 0.0914 0.022 Uiso 1 1 calc R
C19 C 0.4319(4) -0.4513(3) 0.2067(2) 0.0246(7) Uani 1 1 d .
H19A H 0.4871 -0.4267 0.1618 0.037 Uiso 1 1 calc R
H19B H 0.3458 -0.4536 0.1911 0.037 Uiso 1 1 calc R
H19C H 0.4128 -0.5421 0.2148 0.037 Uiso 1 1 calc R
C20 C 0.6920(4) -0.3156(4) 0.3340(3) 0.0267(7) Uani 1 1 d .
H20A H 0.7535 -0.2719 0.2949 0.040 Uiso 1 1 calc R
H20B H 0.6746 -0.4099 0.3293 0.040 Uiso 1 1 calc R
H20C H 0.7342 -0.2630 0.3917 0.040 Uiso 1 1 calc R
C21 C 0.4210(3) -0.3767(3) 0.39420(19) 0.0171(6) Uani 1 1 d .
C22 C 0.2816(4) -0.3870(4) 0.3765(2) 0.0249(7) Uani 1 1 d .
H22A H 0.2286 -0.4231 0.4208 0.037 Uiso 1 1 calc R
H22B H 0.2327 -0.4491 0.3219 0.037 Uiso 1 1 calc R
H22C H 0.2945 -0.2955 0.3757 0.037 Uiso 1 1 calc R
C23 C 0.3949(4) -0.5198(3) 0.4024(2) 0.0235(7) Uani 1 1 d .
H23A H 0.3496 -0.5444 0.4514 0.035 Uiso 1 1 calc R
H23B H 0.4819 -0.5186 0.4098 0.035 Uiso 1 1 calc R
H23C H 0.3364 -0.5878 0.3515 0.035 Uiso 1 1 calc R
C24 C 0.4991(4) -0.2730(4) 0.4784(2) 0.0254(7) Uani 1 1 d .
H24A H 0.4417 -0.2984 0.5222 0.038 Uiso 1 1 calc R
H24B H 0.5221 -0.1803 0.4720 0.038 Uiso 1 1 calc R
H24C H 0.5829 -0.2746 0.4942 0.038 Uiso 1 1 calc R
C25 C 0.7633(4) 0.2242(4) 0.0203(2) 0.0268(8) Uani 1 1 d .
H25A H 0.7551 0.1334 0.0044 0.040 Uiso 1 1 calc R
H25B H 0.8200 0.2841 -0.0151 0.040 Uiso 1 1 calc R
H25C H 0.6725 0.2147 0.0126 0.040 Uiso 1 1 calc R
C26 C 1.0136(3) 0.3115(4) 0.1475(2) 0.0262(7) Uani 1 1 d .
H26A H 1.0002 0.2182 0.1379 0.039 Uiso 1 1 calc R
H26B H 1.0619 0.3611 0.2047 0.039 Uiso 1 1 calc R
H26C H 1.0676 0.3602 0.1068 0.039 Uiso 1 1 calc R
C27 C 0.8700(3) 0.4829(3) 0.15968(19) 0.0172(6) Uani 1 1 d .
C28 C 0.7361(3) 0.4824(4) 0.1359(2) 0.0236(7) Uani 1 1 d .
H28A H 0.7526 0.5768 0.1493 0.035 Uiso 1 1 calc R
H28B H 0.6676 0.4261 0.1678 0.035 Uiso 1 1 calc R
H28C H 0.7030 0.4439 0.0755 0.035 Uiso 1 1 calc R
C29 C 0.9752(4) 0.5755(3) 0.1096(2) 0.0243(7) Uani 1 1 d .
H29A H 0.9849 0.6674 0.1218 0.036 Uiso 1 1 calc R
H29B H 0.9440 0.5353 0.0492 0.036 Uiso 1 1 calc R
H29C H 1.0634 0.5827 0.1259 0.036 Uiso 1 1 calc R
C30 C 0.9236(3) 0.5468(3) 0.2543(2) 0.0215(6) Uani 1 1 d .
H30A H 0.9360 0.6397 0.2668 0.032 Uiso 1 1 calc R
H30B H 1.0111 0.5515 0.2689 0.032 Uiso 1 1 calc R
H30C H 0.8577 0.4897 0.2872 0.032 Uiso 1 1 calc R

loop_
_atom_site_aniso_label
_atom_site_aniso_U_11
_atom_site_aniso_U_22
_atom_site_aniso_U_33
_atom_site_aniso_U_23
_atom_site_aniso_U_13
_atom_site_aniso_U_12
Ce1 0.01119(7) 0.01442(8) 0.01438(8) 0.00313(6) 0.00265(6) 0.00651(6)
Fe1 0.01190(18) 0.01300(18) 0.01525(19) 0.00559(15) 0.00407(15) 0.00691(16)
I1 0.01920(11) 0.03968(14) 0.04031(14) 0.00942(11) 0.00409(10) 0.02004(10)
Si1 0.0157(4) 0.0137(4) 0.0154(4) 0.0021(3) 0.0024(3) 0.0088(3)
Si2 0.0135(4) 0.0156(4) 0.0138(4) 0.0028(3) 0.0044(3) 0.0041(3)
N1 0.0129(11) 0.0141(11) 0.0178(12) 0.0041(10) 0.0026(9) 0.0070(10)
N2 0.0116(11) 0.0163(11) 0.0158(12) 0.0042(10) 0.0040(9) 0.0058(10)
O1 0.0236(12) 0.0291(13) 0.0224(12) -0.0044(10) 0.0055(10) 0.0120(11)
O2 0.0208(11) 0.0233(11) 0.0151(10) 0.0028(9) -0.0008(9) 0.0065(10)
C1 0.0258(17) 0.0376(19) 0.0198(15) 0.0047(14) 0.0026(13) 0.0208(16)
C2 0.034(2) 0.0293(18) 0.0232(17) -0.0025(15) 0.0031(15) 0.0113(16)
C3 0.0356(16) 0.059(2) 0.0388(17) -0.0144(15) 0.0111(14) 0.0222(16)
C4 0.0356(16) 0.059(2) 0.0388(17) -0.0144(15) 0.0111(14) 0.0222(16)
C5 0.0423(12) 0.0334(11) 0.0343(11) 0.0142(9) -0.0128(9) -0.0010(9)
C6 0.0423(12) 0.0334(11) 0.0343(11) 0.0142(9) -0.0128(9) -0.0010(9)
C7 0.0423(12) 0.0334(11) 0.0343(11) 0.0142(9) -0.0128(9) -0.0010(9)
C8 0.0423(12) 0.0334(11) 0.0343(11) 0.0142(9) -0.0128(9) -0.0010(9)
C9 0.0155(13) 0.0134(12) 0.0163(13) 0.0058(11) 0.0040(11) 0.0069(11)
C10 0.0166(14) 0.0193(14) 0.0149(13) 0.0059(11) 0.0051(11) 0.0089(12)
C11 0.0175(14) 0.0176(14) 0.0213(15) 0.0086(12) 0.0096(12) 0.0100(12)
C12 0.0110(12) 0.0165(13) 0.0259(16) 0.0079(12) 0.0039(11) 0.0064(11)
C13 0.0159(13) 0.0142(13) 0.0205(14) 0.0037(11) 0.0023(11) 0.0074(11)
C14 0.0128(13) 0.0145(13) 0.0160(13) 0.0064(11) 0.0043(11) 0.0062(11)
C15 0.0206(15) 0.0135(13) 0.0243(16) 0.0045(12) 0.0096(13) 0.0068(12)
C16 0.0283(17) 0.0214(15) 0.043(2) 0.0179(15) 0.0211(16) 0.0194(14)
C17 0.0172(15) 0.0334(18) 0.0346(19) 0.0231(16) 0.0066(14) 0.0155(14)
C18 0.0171(14) 0.0236(15) 0.0158(14) 0.0095(12) 0.0026(11) 0.0102(12)
C19 0.0324(18) 0.0188(15) 0.0197(15) 0.0009(12) 0.0027(14) 0.0117(14)
C20 0.0214(16) 0.0270(17) 0.038(2) 0.0084(15) 0.0061(15) 0.0161(15)
C21 0.0196(14) 0.0158(13) 0.0173(14) 0.0052(11) 0.0040(12) 0.0094(12)
C22 0.0231(16) 0.0246(16) 0.0311(18) 0.0125(14) 0.0110(14) 0.0125(14)
C23 0.0316(18) 0.0169(14) 0.0267(17) 0.0096(13) 0.0078(14) 0.0139(14)
C24 0.0356(19) 0.0218(16) 0.0170(15) 0.0038(13) 0.0062(14) 0.0128(15)
C25 0.0277(17) 0.0241(16) 0.0148(14) 0.0022(13) 0.0053(13) 0.0029(14)
C26 0.0183(15) 0.0234(16) 0.0356(19) 0.0038(14) 0.0108(14) 0.0093(13)
C27 0.0152(13) 0.0169(13) 0.0170(14) 0.0040(11) 0.0036(11) 0.0058(12)
C28 0.0204(15) 0.0255(16) 0.0260(17) 0.0100(14) 0.0040(13) 0.0110(14)
C29 0.0223(16) 0.0193(15) 0.0251(16) 0.0069(13) 0.0078(13) 0.0046(13)
C30 0.0213(15) 0.0226(15) 0.0180(14) 0.0014(12) 0.0016(12) 0.0100(13)

loop_
_atom_type_symbol
_atom_type_description
_atom_type_scat_dispersion_real
_atom_type_scat_dispersion_imag
_atom_type_scat_source
C C 0.0033 0.0016 'International Tables Vol C Tables 4.2.6.8 and 6.1.1.4'
H H 0.0000 0.0000 'International Tables Vol C Tables 4.2.6.8 and 6.1.1.4'
N N 0.0061 0.0033 'International Tables Vol C Tables 4.2.6.8 and 6.1.1.4'
O O 0.0106 0.0060 'International Tables Vol C Tables 4.2.6.8 and 6.1.1.4'
Si Si 0.0817 0.0704 'International Tables Vol C Tables 4.2.6.8 and 6.1.1.4'
Fe Fe 0.3463 0.8444 'International Tables Vol C Tables 4.2.6.8 and 6.1.1.4'
I I -0.4742 1.8119 'International Tables Vol C Tables 4.2.6.8 and 6.1.1.4'
Ce Ce -0.2486 2.6331 'International Tables Vol C Tables 4.2.6.8 and 6.1.1.4'

loop_
_geom_angle_atom_site_label_1
_geom_angle_atom_site_label_2
_geom_angle_atom_site_label_3
_geom_angle
N2 Ce1 N1 129.71(9)
N2 Ce1 O2 95.97(9)
N1 Ce1 O2 92.84(9)
N2 Ce1 O1 91.07(9)
N1 Ce1 O1 94.34(9)
O2 Ce1 O1 163.22(8)
N2 Ce1 C9 103.06(8)
N1 Ce1 C9 27.38(8)
O2 Ce1 C9 90.23(8)
O1 Ce1 C9 103.02(8)
N2 Ce1 C14 27.17(8)
N1 Ce1 C14 102.92(9)
O2 Ce1 C14 94.33(8)
O1 Ce1 C14 98.81(9)
C9 Ce1 C14 75.94(8)
N2 Ce1 I1 114.63(6)
N1 Ce1 I1 115.65(7)
O2 Ce1 I1 80.55(6)
O1 Ce1 I1 82.67(6)
C9 Ce1 I1 141.85(6)
C14 Ce1 I1 141.24(6)
N2 Ce1 Fe1 65.11(6)
N1 Ce1 Fe1 65.34(7)
O2 Ce1 Fe1 90.94(6)
O1 Ce1 Fe1 105.84(6)
C9 Ce1 Fe1 38.09(6)
C14 Ce1 Fe1 37.94(5)
I1 Ce1 Fe1 171.442(11)
C17 Fe1 C16 40.92(16)
C17 Fe1 C11 115.59(14)
C16 Fe1 C11 98.49(13)
C17 Fe1 C12 98.87(13)
C16 Fe1 C12 110.88(14)
C11 Fe1 C12 40.92(13)
C17 Fe1 C18 40.98(13)
C16 Fe1 C18 68.85(14)
C11 Fe1 C18 154.89(13)
C12 Fe1 C18 121.64(13)
C17 Fe1 C10 154.75(14)
C16 Fe1 C10 121.34(14)
C11 Fe1 C10 40.86(12)
C12 Fe1 C10 68.54(13)
C18 Fe1 C10 163.89(13)
C17 Fe1 C15 68.77(15)
C16 Fe1 C15 40.94(14)
C11 Fe1 C15 116.62(13)
C12 Fe1 C15 148.28(13)
C18 Fe1 C15 68.54(13)
C10 Fe1 C15 110.02(13)
C17 Fe1 C13 117.00(14)
C16 Fe1 C13 148.21(14)
C11 Fe1 C13 68.64(13)
C12 Fe1 C13 40.67(12)
C18 Fe1 C13 110.34(13)
C10 Fe1 C13 68.26(13)
C15 Fe1 C13 170.55(13)
C17 Fe1 C14 68.08(13)
C16 Fe1 C14 68.10(13)
C11 Fe1 C14 155.77(13)
C12 Fe1 C14 161.84(13)
C18 Fe1 C14 40.32(12)
C10 Fe1 C14 128.35(12)
C15 Fe1 C14 40.31(12)
C13 Fe1 C14 132.98(12)
C17 Fe1 C9 156.03(14)
C16 Fe1 C9 161.59(14)
C11 Fe1 C9 68.24(12)
C12 Fe1 C9 68.00(12)
C18 Fe1 C9 128.27(12)
C10 Fe1 C9 40.38(12)
C15 Fe1 C9 132.59(13)
C13 Fe1 C9 40.27(12)
C14 Fe1 C9 119.02(12)
C17 Fe1 Ce1 124.35(10)
C16 Fe1 Ce1 123.17(10)
C11 Fe1 Ce1 119.89(9)
C12 Fe1 Ce1 125.73(9)
C18 Fe1 Ce1 84.62(9)
C10 Fe1 Ce1 79.30(9)
C15 Fe1 Ce1 83.06(10)
C13 Fe1 Ce1 87.50(9)
C14 Fe1 Ce1 59.87(8)
C9 Fe1 Ce1 59.34(8)
N1 Si1 C20 106.36(15)
N1 Si1 C19 112.19(15)
C20 Si1 C19 108.27(17)
N1 Si1 C21 112.94(13)
C20 Si1 C21 108.97(16)
C19 Si1 C21 107.99(15)
N2 Si2 C26 107.08(15)
N2 Si2 C25 111.48(14)
C26 Si2 C25 108.31(17)
N2 Si2 C27 112.58(13)
C26 Si2 C27 109.49(15)
C25 Si2 C27 107.83(16)
C9 N1 Si1 118.4(2)
C9 N1 Ce1 102.85(17)
Si1 N1 Ce1 137.74(14)
C14 N2 Si2 118.4(2)
C14 N2 Ce1 103.93(17)
Si2 N2 Ce1 135.31(14)
C1 O1 C4 106.3(3)
C1 O1 Ce1 119.7(2)
C4 O1 Ce1 133.3(2)
C8 O2 C5 108.7(3)
C8 O2 Ce1 120.4(2)
C5 O2 Ce1 122.2(2)
O1 C1 C2 105.1(3)
O1 C1 H1A 110.7
C2 C1 H1A 110.7
O1 C1 H1B 110.7
C2 C1 H1B 110.7
H1A C1 H1B 108.8
C1 C2 C3 103.7(3)
C1 C2 H2A 111.0
C3 C2 H2A 111.0
C1 C2 H2B 111.0
C3 C2 H2B 111.0
H2A C2 H2B 109.0
C4 C3 C2 105.1(3)
C4 C3 H3A 110.7
C2 C3 H3A 110.7
C4 C3 H3B 110.7
C2 C3 H3B 110.7
H3A C3 H3B 108.8
O1 C4 C3 108.4(4)
O1 C4 H4A 110.0
C3 C4 H4A 110.0
O1 C4 H4B 110.0
C3 C4 H4B 110.0
H4A C4 H4B 108.4
O2 C5 C6 106.7(3)
O2 C5 H5A 110.4
C6 C5 H5A 110.4
O2 C5 H5B 110.4
C6 C5 H5B 110.4
H5A C5 H5B 108.6
C7 C6 C5 107.3(4)
C7 C6 H6A 110.2
C5 C6 H6A 110.2
C7 C6 H6B 110.2
C5 C6 H6B 110.2
H6A C6 H6B 108.5
C6 C7 C8 109.1(4)
C6 C7 H7A 109.9
C8 C7 H7A 109.9
C6 C7 H7B 109.9
C8 C7 H7B 109.9
H7A C7 H7B 108.3
O2 C8 C7 106.8(3)
O2 C8 H8A 110.4
C7 C8 H8A 110.4
O2 C8 H8B 110.4
C7 C8 H8B 110.4
H8A C8 H8B 108.6
N1 C9 C13 127.8(3)
N1 C9 C10 125.8(3)
C13 C9 C10 106.4(3)
N1 C9 Fe1 131.9(2)
C13 C9 Fe1 67.49(16)
C10 C9 Fe1 67.37(17)
N1 C9 Ce1 49.77(14)
C13 C9 Ce1 121.31(19)
C10 C9 Ce1 106.46(19)
Fe1 C9 Ce1 82.58(9)
C11 C10 C9 108.6(3)
C11 C10 Fe1 68.67(17)
C9 C10 Fe1 72.25(17)
C11 C10 H10A 125.7
C9 C10 H10A 125.7
Fe1 C10 H10A 125.0
C12 C11 C10 107.9(3)
C12 C11 Fe1 69.67(17)
C10 C11 Fe1 70.47(17)
C12 C11 H11A 126.0
C10 C11 H11A 126.0
Fe1 C11 H11A 125.4
C11 C12 C13 108.3(3)
C11 C12 Fe1 69.41(17)
C13 C12 Fe1 70.51(17)
C11 C12 H12A 125.8
C13 C12 H12A 125.8
Fe1 C12 H12A 125.8
C12 C13 C9 108.7(3)
C12 C13 Fe1 68.82(17)
C9 C13 Fe1 72.24(17)
C12 C13 H13A 125.7
C9 C13 H13A 125.7
Fe1 C13 H13A 124.8
N2 C14 C18 127.3(3)
N2 C14 C15 125.7(3)
C18 C14 C15 107.0(3)
N2 C14 Fe1 131.1(2)
C18 C14 Fe1 67.34(16)
C15 C14 Fe1 67.64(16)
N2 C14 Ce1 48.90(14)
C18 C14 Ce1 114.8(2)
C15 C14 Ce1 112.2(2)
Fe1 C14 Ce1 82.19(9)
C16 C15 C14 108.0(3)
C16 C15 Fe1 68.31(18)
C14 C15 Fe1 72.05(17)
C16 C15 H15A 126.0
C14 C15 H15A 126.0
Fe1 C15 H15A 125.2
C17 C16 C15 108.3(3)
C17 C16 Fe1 69.53(19)
C15 C16 Fe1 70.75(18)
C17 C16 H16A 125.8
C15 C16 H16A 125.8
Fe1 C16 H16A 125.5
C16 C17 C18 108.3(3)
C16 C17 Fe1 69.55(19)
C18 C17 Fe1 70.46(18)
C16 C17 H17A 125.8
C18 C17 H17A 125.8
Fe1 C17 H17A 125.7
C17 C18 C14 108.2(3)
C17 C18 Fe1 68.56(18)
C14 C18 Fe1 72.33(17)
C17 C18 H18A 125.9
C14 C18 H18A 125.9
Fe1 C18 H18A 124.8
Si1 C19 H19A 109.5
Si1 C19 H19B 109.5
H19A C19 H19B 109.5
Si1 C19 H19C 109.5
H19A C19 H19C 109.5
H19B C19 H19C 109.5
Si1 C20 H20A 109.5
Si1 C20 H20B 109.5
H20A C20 H20B 109.5
Si1 C20 H20C 109.5
H20A C20 H20C 109.5
H20B C20 H20C 109.5
C22 C21 C23 107.3(3)
C22 C21 C24 108.6(3)
C23 C21 C24 109.3(3)
C22 C21 Si1 112.8(2)
C23 C21 Si1 109.5(2)
C24 C21 Si1 109.3(2)
C21 C22 H22A 109.5
C21 C22 H22B 109.5
H22A C22 H22B 109.5
C21 C22 H22C 109.5
H22A C22 H22C 109.5
H22B C22 H22C 109.5
C21 C23 H23A 109.5
C21 C23 H23B 109.5
H23A C23 H23B 109.5
C21 C23 H23C 109.5
H23A C23 H23C 109.5
H23B C23 H23C 109.5
C21 C24 H24A 109.5
C21 C24 H24B 109.5
H24A C24 H24B 109.5
C21 C24 H24C 109.5
H24A C24 H24C 109.5
H24B C24 H24C 109.5
Si2 C25 H25A 109.5
Si2 C25 H25B 109.5
H25A C25 H25B 109.5
Si2 C25 H25C 109.5
H25A C25 H25C 109.5
H25B C25 H25C 109.5
Si2 C26 H26A 109.5
Si2 C26 H26B 109.5
H26A C26 H26B 109.5
Si2 C26 H26C 109.5
H26A C26 H26C 109.5
H26B C26 H26C 109.5
C30 C27 C28 109.3(3)
C30 C27 C29 108.2(3)
C28 C27 C29 107.4(3)
C30 C27 Si2 110.1(2)
C28 C27 Si2 111.4(2)
C29 C27 Si2 110.3(2)
C27 C28 H28A 109.5
C27 C28 H28B 109.5
H28A C28 H28B 109.5
C27 C28 H28C 109.5
H28A C28 H28C 109.5
H28B C28 H28C 109.5
C27 C29 H29A 109.5
C27 C29 H29B 109.5
H29A C29 H29B 109.5
C27 C29 H29C 109.5
H29A C29 H29C 109.5
H29B C29 H29C 109.5
C27 C30 H30A 109.5
C27 C30 H30B 109.5
H30A C30 H30B 109.5
C27 C30 H30C 109.5
H30A C30 H30C 109.5
H30B C30 H30C 109.5

loop_
_geom_bond_atom_site_label_1
_geom_bond_atom_site_label_2
_geom_bond_distance
Ce1 N2 2.313(3)
Ce1 N1 2.318(2)
Ce1 O2 2.501(2)
Ce1 O1 2.535(3)
Ce1 C9 2.960(3)
Ce1 C14 2.979(3)
Ce1 I1 3.1629(10)
Ce1 Fe1 3.4125(11)
Fe1 C17 2.026(3)
Fe1 C16 2.026(3)
Fe1 C11 2.033(3)
Fe1 C12 2.037(3)
Fe1 C18 2.051(3)
Fe1 C10 2.057(3)
Fe1 C15 2.059(3)
Fe1 C13 2.059(3)
Fe1 C14 2.118(3)
Fe1 C9 2.123(3)
Si1 N1 1.724(3)
Si1 C20 1.866(4)
Si1 C19 1.882(4)
Si1 C21 1.908(3)
Si2 N2 1.721(3)
Si2 C26 1.867(4)
Si2 C25 1.885(4)
Si2 C27 1.901(3)
N1 C9 1.396(4)
N2 C14 1.402(4)
O1 C1 1.430(4)
O1 C4 1.447(5)
O2 C8 1.450(5)
O2 C5 1.452(5)
C1 C2 1.505(5)
C1 H1A 0.9900
C1 H1B 0.9900
C2 C3 1.518(6)
C2 H2A 0.9900
C2 H2B 0.9900
C3 C4 1.476(6)
C3 H3A 0.9900
C3 H3B 0.9900
C4 H4A 0.9900
C4 H4B 0.9900
C5 C6 1.488(6)
C5 H5A 0.9900
C5 H5B 0.9900
C6 C7 1.430(6)
C6 H6A 0.9900
C6 H6B 0.9900
C7 C8 1.455(6)
C7 H7A 0.9900
C7 H7B 0.9900
C8 H8A 0.9900
C8 H8B 0.9900
C9 C13 1.441(4)
C9 C10 1.444(4)
C10 C11 1.428(4)
C10 H10A 0.9500
C11 C12 1.423(5)
C11 H11A 0.9500
C12 C13 1.424(4)
C12 H12A 0.9500
C13 H13A 0.9500
C14 C18 1.438(4)
C14 C15 1.440(4)
C15 C16 1.429(5)
C15 H15A 0.9500
C16 C17 1.416(6)
C16 H16A 0.9500
C17 C18 1.427(5)
C17 H17A 0.9500
C18 H18A 0.9500
C19 H19A 0.9800
C19 H19B 0.9800
C19 H19C 0.9800
C20 H20A 0.9800
C20 H20B 0.9800
C20 H20C 0.9800
C21 C22 1.533(5)
C21 C23 1.536(4)
C21 C24 1.544(5)
C22 H22A 0.9800
C22 H22B 0.9800
C22 H22C 0.9800
C23 H23A 0.9800
C23 H23B 0.9800
C23 H23C 0.9800
C24 H24A 0.9800
C24 H24B 0.9800
C24 H24C 0.9800
C25 H25A 0.9800
C25 H25B 0.9800
C25 H25C 0.9800
C26 H26A 0.9800
C26 H26B 0.9800
C26 H26C 0.9800
C27 C30 1.541(4)
C27 C28 1.541(5)
C27 C29 1.543(4)
C28 H28A 0.9800
C28 H28B 0.9800
C28 H28C 0.9800
C29 H29A 0.9800
C29 H29B 0.9800
C29 H29C 0.9800
C30 H30A 0.9800
C30 H30B 0.9800
C30 H30C 0.9800
